data_7017137
loop_
_publ_author_name
'Andrews, Philip C.'
'Gee, William J.'
'Junk, Peter C.'
'Maclellan, Jonathan G.'

_publ_section_title
;
 Systematic study of the formation of the lanthanoid cubane cluster motif
 mediated by steric modification of diketonate ligands.
;
_journal_issue 45
_journal_name_full 'Dalton transactions (Cambridge, England : 2003)'
_journal_page_first 12169
_journal_page_last 12179
_journal_paper_doi 10.1039/c1dt10580a
_journal_volume 40
_journal_year 2011
_chemical_formula_moiety 'C96 H84 N8 O36 Tb4'
_chemical_formula_sum 'C96 H84 N8 O36 Tb4'
_chemical_formula_weight 2561.39
_chemical_name_systematic
;
?
;
_space_group_IT_number 114
_symmetry_cell_setting tetragonal
_symmetry_space_group_name_Hall 'P -4 2n'
_symmetry_space_group_name_H-M 'P -4 21 c'
_atom_sites_solution_hydrogens geom
_atom_sites_solution_primary direct
_atom_sites_solution_secondary difmap
_audit_creation_method SHELXL-97
_cell_angle_alpha 90.00
_cell_angle_beta 90.00
_cell_angle_gamma 90.00
_cell_formula_units_Z 2
_cell_length_a 17.123(2)
_cell_length_b 17.123(2)
_cell_length_c 15.959(3)
_cell_measurement_reflns_used 32048
_cell_measurement_temperature 123(2)
_cell_measurement_theta_max 27.88
_cell_measurement_theta_min 0.41
_cell_volume 4679.1(12)
_computing_cell_refinement 'DENZO-SMN (Otwinoski & Minor, 1997)'
_computing_data_collection 'Nonius Collect'
_computing_data_reduction 'DENZO-SMN (Otwinoski & Minor, 1997)'
_computing_molecular_graphics 'X-Seed / POV-Ray'
_computing_publication_material 'CIFTAB (Sheldrick, 1997)'
_computing_structure_refinement 'SHELXL-97 (Sheldrick, 1997)'
_computing_structure_solution 'SHELXS-97 (Sheldrick, 1997)'
_diffrn_ambient_temperature 123(2)
_diffrn_measured_fraction_theta_full 1.000
_diffrn_measured_fraction_theta_max 1.000
_diffrn_measurement_device_type 'Nonius Kappa CCD'
_diffrn_measurement_method 'phi and omega scans'
_diffrn_radiation_monochromator graphite
_diffrn_radiation_source 'fine-focus sealed tube'
_diffrn_radiation_type MoK\a
_diffrn_radiation_wavelength 0.71073
_diffrn_reflns_av_R_equivalents 0.0853
_diffrn_reflns_av_sigmaI/netI 0.0442
_diffrn_reflns_limit_h_max 20
_diffrn_reflns_limit_h_min -20
_diffrn_reflns_limit_k_max 20
_diffrn_reflns_limit_k_min -20
_diffrn_reflns_limit_l_max 16
_diffrn_reflns_limit_l_min -18
_diffrn_reflns_number 25666
_diffrn_reflns_theta_full 25.00
_diffrn_reflns_theta_max 25.00
_diffrn_reflns_theta_min 1.68
_diffrn_standards_number 0
_exptl_absorpt_coefficient_mu 3.081
_exptl_absorpt_correction_T_max 0.7906
_exptl_absorpt_correction_T_min 0.6723
_exptl_absorpt_correction_type multi-scan
_exptl_absorpt_process_details 'SORTAV (Blessing, 1997)'
_exptl_crystal_colour yellow
_exptl_crystal_density_diffrn 1.818
_exptl_crystal_density_method 'not measured'
_exptl_crystal_description prismatic
_exptl_crystal_F_000 2528
_exptl_crystal_size_max 0.14
_exptl_crystal_size_mid 0.12
_exptl_crystal_size_min 0.08
_refine_diff_density_max 2.398
_refine_diff_density_min -3.840
_refine_diff_density_rms 0.203
_refine_ls_abs_structure_details 'Flack H D (1983), Acta Cryst. A39, 876-881'
_refine_ls_abs_structure_Flack 0.02(2)
_refine_ls_extinction_method none
_refine_ls_goodness_of_fit_ref 1.123
_refine_ls_hydrogen_treatment mixed
_refine_ls_matrix_type full
_refine_ls_number_parameters 328
_refine_ls_number_reflns 4126
_refine_ls_number_restraints 1
_refine_ls_restrained_S_all 1.123
_refine_ls_R_factor_all 0.0622
_refine_ls_R_factor_gt 0.0475
_refine_ls_shift/su_max 0.000
_refine_ls_shift/su_mean 0.000
_refine_ls_structure_factor_coef Fsqd
_refine_ls_weighting_details 'calc w=1/[\s^2^(Fo^2^)+(0.0820P)^2^+0.9458P] where P=(Fo^2^+2Fc^2^)/3'
_refine_ls_weighting_scheme calc
_refine_ls_wR_factor_gt 0.1142
_refine_ls_wR_factor_ref 0.1276
_reflns_number_gt 3490
_reflns_number_total 4126
_reflns_threshold_expression >2sigma(I)
_cod_data_source_file c1dt10580a.txt
_cod_data_source_block jon151ab
_cod_original_cell_volume 4679.1(13)
_cod_database_code 7017137

loop_
_symmetry_equiv_pos_as_xyz
'x, y, z'
'y, -x, -z'
'-x, -y, z'
'-y, x, -z'
'x+1/2, -y+1/2, -z+1/2'
'-x+1/2, y+1/2, -z+1/2'
'-y+1/2, -x+1/2, z+1/2'
'y+1/2, x+1/2, z+1/2'

loop_
_atom_site_label
_atom_site_type_symbol
_atom_site_fract_x
_atom_site_fract_y
_atom_site_fract_z
_atom_site_U_iso_or_equiv
_atom_site_adp_type
_atom_site_occupancy
_atom_site_symmetry_multiplicity
_atom_site_calc_flag
_atom_site_refinement_flags
Tb1 Tb 0.385781(18) 0.49695(2) 0.575200(19) 0.02111(15) Uani 1 1 d .
O1 O 0.4994(4) 0.4223(3) 0.5683(3) 0.0230(10) Uani 1 1 d D
O2 O 0.3465(3) 0.3956(3) 0.6595(3) 0.0327(13) Uani 1 1 d .
O3 O 0.3933(3) 0.5458(3) 0.7098(3) 0.0298(13) Uani 1 1 d .
O4 O 0.4875(4) 0.3119(4) 0.7563(4) 0.0507(16) Uani 1 1 d .
O5 O 0.4907(5) 0.2519(4) 0.8734(4) 0.069(2) Uani 1 1 d .
O6 O 0.2590(3) 0.4926(4) 0.5349(3) 0.0297(12) Uani 1 1 d .
O7 O 0.3544(3) 0.6252(3) 0.5350(3) 0.0312(13) Uani 1 1 d .
O8 O 0.1097(3) 0.4989(5) 0.6256(4) 0.0503(16) Uani 1 1 d .
O9 O 0.1070(4) 0.3727(4) 0.6230(5) 0.0586(19) Uani 1 1 d .
N1 N 0.4561(4) 0.2723(4) 0.8086(5) 0.0417(18) Uani 1 1 d .
N2 N 0.1076(4) 0.4366(5) 0.5877(5) 0.0421(19) Uani 1 1 d .
C1 C 0.3432(5) 0.3830(5) 0.7383(5) 0.0279(18) Uani 1 1 d .
C2 C 0.3571(5) 0.4391(5) 0.7977(5) 0.0306(18) Uani 1 1 d .
C3 C 0.3822(4) 0.5147(4) 0.7803(5) 0.0232(16) Uani 1 1 d .
C4 C 0.3967(7) 0.5585(5) 0.8602(5) 0.044(2) Uani 1 1 d .
H4A H 0.3738 0.6115 0.8575 0.053 Uiso 1 1 calc R
H4B H 0.4533 0.5630 0.8716 0.053 Uiso 1 1 calc R
C5 C 0.3564(7) 0.5096(6) 0.9277(6) 0.055(3) Uani 1 1 d .
H5A H 0.3874 0.5098 0.9801 0.065 Uiso 1 1 calc R
H5B H 0.3037 0.5305 0.9399 0.065 Uiso 1 1 calc R
C6 C 0.3509(6) 0.4280(5) 0.8926(6) 0.043(2) Uani 1 1 d .
H6A H 0.3005 0.4034 0.9078 0.051 Uiso 1 1 calc R
H6B H 0.3941 0.3949 0.9137 0.051 Uiso 1 1 calc R
C7 C 0.3226(5) 0.3019(4) 0.7631(4) 0.0255(18) Uani 1 1 d .
C8 C 0.3740(5) 0.2497(5) 0.7967(5) 0.034(2) Uani 1 1 d .
C9 C 0.3554(6) 0.1748(5) 0.8205(5) 0.042(2) Uani 1 1 d .
H9 H 0.3939 0.1413 0.8438 0.050 Uiso 1 1 calc R
C10 C 0.2805(6) 0.1499(5) 0.8099(6) 0.043(2) Uani 1 1 d .
H10 H 0.2666 0.0979 0.8241 0.052 Uiso 1 1 calc R
C11 C 0.2242(6) 0.2008(5) 0.7780(6) 0.042(2) Uani 1 1 d .
H11 H 0.1718 0.1838 0.7716 0.050 Uiso 1 1 calc R
C12 C 0.2447(5) 0.2756(5) 0.7560(5) 0.034(2) Uani 1 1 d .
H12 H 0.2058 0.3103 0.7356 0.041 Uiso 1 1 calc R
C13 C 0.2139(4) 0.5346(5) 0.4893(5) 0.0276(18) Uani 1 1 d .
C14 C 0.2262(4) 0.6132(5) 0.4763(5) 0.0268(18) Uani 1 1 d .
C15 C 0.2918(5) 0.6524(5) 0.5011(5) 0.0303(19) Uani 1 1 d .
C16 C 0.2850(5) 0.7405(4) 0.4858(6) 0.033(2) Uani 1 1 d .
H16A H 0.2999 0.7706 0.5364 0.040 Uiso 1 1 calc R
H16B H 0.3182 0.7572 0.4383 0.040 Uiso 1 1 calc R
C17 C 0.1988(5) 0.7507(5) 0.4657(6) 0.039(2) Uani 1 1 d .
H17A H 0.1914 0.7914 0.4224 0.047 Uiso 1 1 calc R
H17B H 0.1693 0.7659 0.5166 0.047 Uiso 1 1 calc R
C18 C 0.1705(5) 0.6702(5) 0.4331(6) 0.0368(19) Uani 1 1 d .
H18A H 0.1156 0.6602 0.4495 0.044 Uiso 1 1 calc R
H18B H 0.1750 0.6668 0.3714 0.044 Uiso 1 1 calc R
C19 C 0.1473(4) 0.4901(6) 0.4534(5) 0.0312(18) Uani 1 1 d .
C20 C 0.1020(5) 0.4377(5) 0.4958(5) 0.032(2) Uani 1 1 d .
C21 C 0.0508(5) 0.3856(5) 0.4590(6) 0.040(2) Uani 1 1 d .
H21 H 0.0213 0.3498 0.4917 0.049 Uiso 1 1 calc R
C22 C 0.0441(6) 0.3877(7) 0.3741(7) 0.057(3) Uani 1 1 d .
H22 H 0.0099 0.3520 0.3471 0.068 Uiso 1 1 calc R
C23 C 0.0855(6) 0.4398(7) 0.3266(7) 0.058(3) Uani 1 1 d .
H23 H 0.0789 0.4415 0.2675 0.069 Uiso 1 1 calc R
C24 C 0.1373(5) 0.4902(7) 0.3663(5) 0.046(2) Uani 1 1 d .
H24 H 0.1667 0.5259 0.3333 0.055 Uiso 1 1 calc R
H1 H 0.512(6) 0.390(4) 0.610(4) 0.055 Uiso 1 1 d D

loop_
_atom_site_aniso_label
_atom_site_aniso_U_11
_atom_site_aniso_U_22
_atom_site_aniso_U_33
_atom_site_aniso_U_23
_atom_site_aniso_U_13
_atom_site_aniso_U_12
Tb1 0.0222(2) 0.0257(2) 0.0154(2) 0.0028(2) 0.00238(12) -0.0005(2)
O1 0.036(3) 0.022(2) 0.011(2) -0.0030(18) -0.008(4) 0.002(2)
O2 0.043(3) 0.032(3) 0.024(3) 0.000(3) 0.003(3) -0.004(3)
O3 0.047(3) 0.023(3) 0.019(3) -0.002(2) 0.006(3) -0.006(3)
O4 0.054(4) 0.048(4) 0.049(4) 0.008(3) -0.009(4) -0.014(4)
O5 0.076(5) 0.073(5) 0.059(4) 0.014(4) -0.026(5) 0.011(4)
O6 0.026(2) 0.040(3) 0.023(3) 0.004(3) 0.000(2) 0.005(3)
O7 0.033(3) 0.030(3) 0.030(3) 0.006(2) -0.005(3) 0.002(3)
O8 0.064(4) 0.053(4) 0.033(3) -0.004(4) 0.008(3) -0.022(5)
O9 0.083(5) 0.054(4) 0.039(4) 0.007(4) 0.007(4) -0.017(4)
N1 0.051(5) 0.041(4) 0.033(5) -0.010(4) -0.004(4) 0.003(4)
N2 0.050(5) 0.042(4) 0.035(5) -0.008(4) 0.004(4) -0.008(4)
C1 0.035(4) 0.033(4) 0.015(4) 0.006(3) 0.001(3) 0.000(4)
C2 0.039(5) 0.034(5) 0.018(4) 0.001(4) 0.000(4) -0.004(4)
C3 0.031(4) 0.028(4) 0.011(3) -0.001(3) 0.001(3) 0.003(3)
C4 0.081(7) 0.029(4) 0.023(5) -0.010(4) -0.001(5) -0.002(5)
C5 0.086(7) 0.055(6) 0.023(5) -0.002(7) 0.007(5) 0.000(6)
C6 0.065(6) 0.043(5) 0.019(5) 0.002(4) -0.009(5) 0.006(5)
C7 0.037(4) 0.026(4) 0.013(4) 0.001(3) -0.003(3) -0.004(4)
C8 0.040(5) 0.041(5) 0.021(5) -0.012(4) 0.012(4) -0.007(4)
C9 0.073(7) 0.032(5) 0.021(5) 0.006(4) 0.000(5) 0.001(5)
C10 0.078(7) 0.029(5) 0.022(5) 0.003(4) 0.010(5) -0.011(5)
C11 0.057(6) 0.042(5) 0.027(5) -0.012(4) 0.013(5) -0.026(5)
C12 0.039(5) 0.044(5) 0.019(4) 0.008(4) 0.004(4) -0.008(4)
C13 0.024(4) 0.038(4) 0.021(4) -0.001(4) 0.003(3) -0.006(4)
C14 0.025(4) 0.042(5) 0.013(4) -0.003(4) 0.012(3) 0.001(4)
C15 0.039(5) 0.044(5) 0.008(4) -0.001(4) 0.010(4) 0.010(4)
C16 0.039(5) 0.028(4) 0.033(5) -0.003(4) -0.004(4) 0.004(4)
C17 0.042(5) 0.043(5) 0.033(5) 0.014(4) 0.001(4) 0.009(4)
C18 0.032(4) 0.050(5) 0.029(5) 0.010(4) 0.000(4) 0.003(4)
C19 0.029(4) 0.041(5) 0.024(4) -0.005(4) 0.005(3) -0.004(4)
C20 0.034(5) 0.038(5) 0.025(5) -0.009(4) -0.002(4) -0.005(4)
C21 0.034(5) 0.049(5) 0.039(6) -0.012(4) -0.005(4) -0.008(4)
C22 0.055(6) 0.064(7) 0.052(7) -0.022(6) -0.020(5) -0.013(6)
C23 0.045(6) 0.100(9) 0.028(5) -0.018(6) -0.010(5) -0.008(6)
C24 0.039(4) 0.065(7) 0.033(4) -0.005(6) -0.006(4) 0.003(5)

loop_
_atom_type_symbol
_atom_type_description
_atom_type_scat_dispersion_real
_atom_type_scat_dispersion_imag
_atom_type_scat_source
C C 0.0033 0.0016 'International Tables Vol C Tables 4.2.6.8 and 6.1.1.4'
H H 0.0000 0.0000 'International Tables Vol C Tables 4.2.6.8 and 6.1.1.4'
N N 0.0061 0.0033 'International Tables Vol C Tables 4.2.6.8 and 6.1.1.4'
O O 0.0106 0.0060 'International Tables Vol C Tables 4.2.6.8 and 6.1.1.4'
Tb Tb -0.1723 4.1537 'International Tables Vol C Tables 4.2.6.8 and 6.1.1.4'

loop_
_geom_angle_atom_site_label_1
_geom_angle_atom_site_label_2
_geom_angle_atom_site_label_3
_geom_angle
_geom_angle_site_symmetry_1
_geom_angle_site_symmetry_3
O6 Tb1 O2 82.01(19) . .
O6 Tb1 O3 109.25(19) . .
O2 Tb1 O3 75.23(19) . .
O6 Tb1 O1 140.24(18) . .
O2 Tb1 O1 81.81(18) . .
O3 Tb1 O1 101.29(17) . .
O6 Tb1 O7 74.6(2) . .
O2 Tb1 O7 143.06(19) . .
O3 Tb1 O7 85.89(19) . .
O1 Tb1 O7 133.65(18) . .
O6 Tb1 O1 88.84(16) . 2_566
O2 Tb1 O1 131.5(2) . 2_566
O3 Tb1 O1 150.77(19) . 2_566
O1 Tb1 O1 75.5(2) . 2_566
O7 Tb1 O1 76.8(2) . 2_566
O6 Tb1 O1 142.10(19) . 3_665
O2 Tb1 O1 134.43(18) . 3_665
O3 Tb1 O1 77.78(17) . 3_665
O1 Tb1 O1 68.32(18) . 3_665
O7 Tb1 O1 68.74(18) . 3_665
O1 Tb1 O1 74.06(18) 2_566 3_665
O6 Tb1 Tb1 108.81(13) . 4_656
O2 Tb1 Tb1 98.74(13) . 4_656
O3 Tb1 Tb1 140.11(14) . 4_656
O1 Tb1 Tb1 39.32(10) . 4_656
O7 Tb1 Tb1 115.58(14) . 4_656
O1 Tb1 Tb1 40.32(14) 2_566 4_656
O1 Tb1 Tb1 79.66(11) 3_665 4_656
O6 Tb1 Tb1 109.27(13) . 2_566
O2 Tb1 Tb1 161.87(13) . 2_566
O3 Tb1 Tb1 112.45(13) . 2_566
O1 Tb1 Tb1 80.56(12) . 2_566
O7 Tb1 Tb1 55.06(14) . 2_566
O1 Tb1 Tb1 38.42(14) 2_566 2_566
O1 Tb1 Tb1 39.69(10) 3_665 2_566
Tb1 Tb1 Tb1 64.569(12) 4_656 2_566
O6 Tb1 Tb1 163.51(11) . 3_665
O2 Tb1 Tb1 108.23(14) . 3_665
O3 Tb1 Tb1 86.23(14) . 3_665
O1 Tb1 Tb1 34.93(12) . 3_665
O7 Tb1 Tb1 101.73(13) . 3_665
O1 Tb1 Tb1 74.69(11) 2_566 3_665
O1 Tb1 Tb1 33.66(12) 3_665 3_665
Tb1 Tb1 Tb1 57.715(6) 4_656 3_665
Tb1 Tb1 Tb1 57.715(6) 2_566 3_665
Tb1 O1 Tb1 102.25(18) . 4_656
Tb1 O1 Tb1 111.41(18) . 3_665
Tb1 O1 Tb1 100.0(2) 4_656 3_665
Tb1 O1 H1 121(7) . .
Tb1 O1 H1 123(6) 4_656 .
Tb1 O1 H1 97(6) 3_665 .
C1 O2 Tb1 135.9(5) . .
C3 O3 Tb1 132.0(5) . .
C13 O6 Tb1 136.1(5) . .
C15 O7 Tb1 130.0(5) . .
O4 N1 O5 121.6(8) . .
O4 N1 C8 119.1(8) . .
O5 N1 C8 119.2(8) . .
O8 N2 O9 123.2(8) . .
O8 N2 C20 118.8(8) . .
O9 N2 C20 117.9(8) . .
O2 C1 C2 123.6(7) . .
O2 C1 C7 115.6(7) . .
C2 C1 C7 120.8(7) . .
C1 C2 C3 124.6(7) . .
C1 C2 C6 125.8(8) . .
C3 C2 C6 109.5(7) . .
O3 C3 C2 128.2(7) . .
O3 C3 C4 121.6(7) . .
C2 C3 C4 110.3(7) . .
C3 C4 C5 104.5(7) . .
C3 C4 H4A 110.8 . .
C5 C4 H4A 110.8 . .
C3 C4 H4B 110.8 . .
C5 C4 H4B 110.8 . .
H4A C4 H4B 108.9 . .
C6 C5 C4 105.9(8) . .
C6 C5 H5A 110.6 . .
C4 C5 H5A 110.6 . .
C6 C5 H5B 110.6 . .
C4 C5 H5B 110.6 . .
H5A C5 H5B 108.7 . .
C5 C6 C2 104.4(8) . .
C5 C6 H6A 110.9 . .
C2 C6 H6A 110.9 . .
C5 C6 H6B 110.9 . .
C2 C6 H6B 110.9 . .
H6A C6 H6B 108.9 . .
C8 C7 C12 115.6(7) . .
C8 C7 C1 124.3(7) . .
C12 C7 C1 120.0(7) . .
C7 C8 C9 124.7(8) . .
C7 C8 N1 119.7(8) . .
C9 C8 N1 115.6(8) . .
C10 C9 C8 118.4(9) . .
C10 C9 H9 120.8 . .
C8 C9 H9 120.8 . .
C9 C10 C11 120.0(8) . .
C9 C10 H10 120.0 . .
C11 C10 H10 120.0 . .
C12 C11 C10 119.9(9) . .
C12 C11 H11 120.0 . .
C10 C11 H11 120.0 . .
C11 C12 C7 121.2(9) . .
C11 C12 H12 119.4 . .
C7 C12 H12 119.4 . .
O6 C13 C14 122.7(7) . .
O6 C13 C19 113.2(7) . .
C14 C13 C19 124.1(8) . .
C15 C14 C13 124.2(7) . .
C15 C14 C18 109.3(7) . .
C13 C14 C18 126.5(7) . .
O7 C15 C14 128.9(7) . .
O7 C15 C16 119.1(7) . .
C14 C15 C16 112.1(7) . .
C17 C16 C15 102.6(7) . .
C17 C16 H16A 111.2 . .
C15 C16 H16A 111.2 . .
C17 C16 H16B 111.2 . .
C15 C16 H16B 111.2 . .
H16A C16 H16B 109.2 . .
C16 C17 C18 105.9(7) . .
C16 C17 H17A 110.6 . .
C18 C17 H17A 110.6 . .
C16 C17 H17B 110.6 . .
C18 C17 H17B 110.6 . .
H17A C17 H17B 108.7 . .
C14 C18 C17 102.7(7) . .
C14 C18 H18A 111.2 . .
C17 C18 H18A 111.2 . .
C14 C18 H18B 111.2 . .
C17 C18 H18B 111.2 . .
H18A C18 H18B 109.1 . .
C20 C19 C24 115.1(9) . .
C20 C19 C13 125.5(7) . .
C24 C19 C13 118.4(8) . .
C19 C20 C21 124.9(8) . .
C19 C20 N2 117.8(7) . .
C21 C20 N2 117.3(8) . .
C22 C21 C20 117.4(9) . .
C22 C21 H21 121.3 . .
C20 C21 H21 121.3 . .
C21 C22 C23 121.7(10) . .
C21 C22 H22 119.1 . .
C23 C22 H22 119.1 . .
C22 C23 C24 118.9(10) . .
C22 C23 H23 120.6 . .
C24 C23 H23 120.6 . .
C23 C24 C19 121.9(10) . .
C23 C24 H24 119.0 . .
C19 C24 H24 119.0 . .

loop_
_geom_bond_atom_site_label_1
_geom_bond_atom_site_label_2
_geom_bond_distance
_geom_bond_site_symmetry_2
Tb1 O6 2.265(5) .
Tb1 O2 2.296(5) .
Tb1 O3 2.308(6) .
Tb1 O1 2.329(6) .
Tb1 O7 2.350(5) .
Tb1 O1 2.375(4) 2_566
Tb1 O1 2.407(6) 3_665
Tb1 Tb1 3.6629(7) 4_656
Tb1 Tb1 3.6629(7) 2_566
Tb1 Tb1 3.9129(8) 3_665
O1 Tb1 2.375(4) 4_656
O1 Tb1 2.407(6) 3_665
O1 H1 0.898(10) .
O2 C1 1.277(9) .
O3 C3 1.260(9) .
O4 N1 1.202(9) .
O5 N1 1.242(10) .
O6 C13 1.282(9) .
O7 C15 1.289(10) .
O8 N2 1.228(10) .
O9 N2 1.231(10) .
N1 C8 1.470(11) .
N2 C20 1.469(11) .
C1 C2 1.371(11) .
C1 C7 1.486(11) .
C2 C3 1.391(11) .
C2 C6 1.531(12) .
C3 C4 1.501(11) .
C4 C5 1.528(13) .
C4 H4A 0.9900 .
C4 H4B 0.9900 .
C5 C6 1.508(14) .
C5 H5A 0.9900 .
C5 H5B 0.9900 .
C6 H6A 0.9900 .
C6 H6B 0.9900 .
C7 C8 1.364(12) .
C7 C12 1.412(12) .
C8 C9 1.374(12) .
C9 C10 1.362(13) .
C9 H9 0.9500 .
C10 C11 1.395(14) .
C10 H10 0.9500 .
C11 C12 1.374(12) .
C11 H11 0.9500 .
C12 H12 0.9500 .
C13 C14 1.379(11) .
C13 C19 1.487(11) .
C14 C15 1.367(12) .
C14 C18 1.529(11) .
C15 C16 1.533(11) .
C16 C17 1.521(12) .
C16 H16A 0.9900 .
C16 H16B 0.9900 .
C17 C18 1.550(13) .
C17 H17A 0.9900 .
C17 H17B 0.9900 .
C18 H18A 0.9900 .
C18 H18B 0.9900 .
C19 C20 1.366(12) .
C19 C24 1.401(11) .
C20 C21 1.382(11) .
C21 C22 1.360(14) .
C21 H21 0.9500 .
C22 C23 1.368(15) .
C22 H22 0.9500 .
C23 C24 1.390(14) .
C23 H23 0.9500 .
C24 H24 0.9500 .

loop_
_geom_hbond_atom_site_label_D
_geom_hbond_atom_site_label_H
_geom_hbond_atom_site_label_A
_geom_hbond_distance_DH
_geom_hbond_distance_HA
_geom_hbond_distance_DA
_geom_hbond_angle_DHA
O1 H1 O4 0.898(10) 2.72(5) 3.551(8) 155(9)
